data_4082364
loop_
_publ_author_name
'Prakash, Om'
'Sharma, Kamal Nayan'
'Joshi, Hemant'
'Gupta, Pancham L.'
'Singh, Ajai K.'

_publ_section_title
;
 (\h5-Cp*)Rh(III)/Ir(III) Complexes with Bis(chalcogenoethers) (E,
 E&#x2032; Ligands: E = S/Se; E&#x2032; = S/Se): Synthesis, Structure, and
 Applications in Catalytic Oppenauer-Type Oxidation and Transfer
 Hydrogenation
;
_journal_issue 4
_journal_name_full Organometallics
_journal_page_first 983
_journal_paper_doi 10.1021/om401150s
_journal_volume 33
_journal_year 2014
_chemical_formula_moiety 'C24 H29 Cl Ir S2, F6 P'
_chemical_formula_sum 'C24 H29 Cl F6 Ir P S2'
_chemical_formula_weight 754.25
_chemical_name_systematic
; 
 ? 
;
_space_group_IT_number 33
_symmetry_cell_setting orthorhombic
_symmetry_space_group_name_Hall 'P -2ac -2n'
_symmetry_space_group_name_H-M 'P n 21 a'
_atom_sites_solution_hydrogens geom
_atom_sites_solution_primary direct
_atom_sites_solution_secondary difmap
_audit_creation_method SHELXL-97
_cell_angle_alpha 90.00
_cell_angle_beta 90.00
_cell_angle_gamma 90.00
_cell_formula_units_Z 4
_cell_length_a 13.7555(18)
_cell_length_b 13.7861(18)
_cell_length_c 14.1954(19)
_cell_measurement_temperature 298(2)
_cell_measurement_theta_max 25.00
_cell_measurement_theta_min 2.35
_cell_volume 2691.9(6)
_computing_cell_refinement 'Bruker SMART'
_computing_data_collection 'Bruker SMART'
_computing_data_reduction 'Bruker SAINT'
_computing_molecular_graphics 'Bruker SHELXTL'
_computing_publication_material 'Bruker SHELXTL'
_computing_structure_refinement 'SHELXL-97 (Sheldrick, 1997)'
_computing_structure_solution 'SHELXS-97 (Sheldrick, 1990)'
_diffrn_ambient_temperature 298(2)
_diffrn_measured_fraction_theta_full 0.999
_diffrn_measured_fraction_theta_max 0.999
_diffrn_radiation_monochromator graphite
_diffrn_radiation_source 'fine-focus sealed tube'
_diffrn_radiation_type MoK\a
_diffrn_radiation_wavelength 0.71073
_diffrn_reflns_av_R_equivalents 0.0318
_diffrn_reflns_av_sigmaI/netI 0.0264
_diffrn_reflns_limit_h_max 16
_diffrn_reflns_limit_h_min -16
_diffrn_reflns_limit_k_max 16
_diffrn_reflns_limit_k_min -16
_diffrn_reflns_limit_l_max 16
_diffrn_reflns_limit_l_min -16
_diffrn_reflns_number 24450
_diffrn_reflns_theta_full 25.00
_diffrn_reflns_theta_max 25.00
_diffrn_reflns_theta_min 2.06
_exptl_absorpt_coefficient_mu 5.328
_exptl_absorpt_correction_T_max 0.531
_exptl_absorpt_correction_T_min 0.326
_exptl_absorpt_correction_type multi-scan
_exptl_absorpt_process_details '(SADABS; Sheldrick, 1996)'
_exptl_crystal_colour yellow
_exptl_crystal_density_diffrn 1.861
_exptl_crystal_density_meas 1.861
_exptl_crystal_density_method 'not measured'
_exptl_crystal_description block
_exptl_crystal_F_000 1472
_exptl_crystal_size_max 0.22
_exptl_crystal_size_mid 0.18
_exptl_crystal_size_min 0.12
_refine_diff_density_max 0.890
_refine_diff_density_min -0.432
_refine_diff_density_rms 0.071
_refine_ls_abs_structure_details 'Flack H D (1983), Acta Cryst. A39, 876-881'
_refine_ls_abs_structure_Flack 0.277(7)
_refine_ls_extinction_method none
_refine_ls_goodness_of_fit_ref 1.055
_refine_ls_hydrogen_treatment constr
_refine_ls_matrix_type full
_refine_ls_number_parameters 317
_refine_ls_number_reflns 4741
_refine_ls_number_restraints 0
_refine_ls_restrained_S_all 1.054
_refine_ls_R_factor_all 0.0231
_refine_ls_R_factor_gt 0.0210
_refine_ls_shift/su_max 0.002
_refine_ls_shift/su_mean 0.000
_refine_ls_structure_factor_coef Fsqd
_refine_ls_weighting_details 'calc w=1/[\s^2^(Fo^2^)+(0.0290P)^2^+0.2586P] where P=(Fo^2^+2Fc^2^)/3'
_refine_ls_weighting_scheme calc
_refine_ls_wR_factor_gt 0.0509
_refine_ls_wR_factor_ref 0.0517
_reflns_number_gt 4454
_reflns_number_total 4741
_reflns_threshold_expression >2sigma(I)
_cod_data_source_file om401150s_si_002.cif
_cod_data_source_block complex4
_cod_database_code 4082364

loop_
_symmetry_equiv_pos_as_xyz
'x, y, z'
'-x, y+1/2, -z'
'-x+1/2, y+1/2, z+1/2'
'x+1/2, y, -z+1/2'

loop_
_atom_site_label
_atom_site_type_symbol
_atom_site_fract_x
_atom_site_fract_y
_atom_site_fract_z
_atom_site_U_iso_or_equiv
_atom_site_adp_type
_atom_site_occupancy
_atom_site_symmetry_multiplicity
_atom_site_calc_flag
_atom_site_refinement_flags
C1 C 0.1545(6) -0.0865(5) 0.3695(5) 0.0626(19) Uani 1 1 d .
H1 H 0.0938 -0.0864 0.3405 0.075 Uiso 1 1 calc R
C2 C 0.2234(6) -0.1523(5) 0.3439(5) 0.079(2) Uani 1 1 d .
H2 H 0.2106 -0.1948 0.2945 0.094 Uiso 1 1 calc R
C3 C 0.3100(6) -0.1574(6) 0.3883(7) 0.083(2) Uani 1 1 d .
H3 H 0.3548 -0.2050 0.3721 0.099 Uiso 1 1 calc R
C4 C 0.3306(6) -0.0930(6) 0.4561(7) 0.077(2) Uani 1 1 d .
H4 H 0.3911 -0.0946 0.4853 0.092 Uiso 1 1 calc R
C5 C 0.2628(4) -0.0236(4) 0.4835(4) 0.0593(15) Uani 1 1 d .
H5 H 0.2767 0.0200 0.5316 0.071 Uiso 1 1 calc R
C6 C 0.1757(5) -0.0209(5) 0.4381(5) 0.0510(18) Uani 1 1 d .
C7 C 0.1381(5) 0.1355(4) 0.5638(4) 0.0621(14) Uani 1 1 d .
H7A H 0.1423 0.0989 0.6221 0.075 Uiso 1 1 calc R
H7B H 0.2035 0.1525 0.5444 0.075 Uiso 1 1 calc R
C8 C 0.0811(5) 0.2241(5) 0.5794(4) 0.0656(15) Uani 1 1 d .
H8A H 0.1131 0.2635 0.6269 0.079 Uiso 1 1 calc R
H8B H 0.0173 0.2067 0.6031 0.079 Uiso 1 1 calc R
C9 C 0.1781(5) 0.3594(4) 0.4621(5) 0.0438(14) Uani 1 1 d .
C10 C 0.1774(6) 0.4314(5) 0.3970(5) 0.0626(17) Uani 1 1 d .
H10 H 0.1228 0.4415 0.3595 0.075 Uiso 1 1 calc R
C11 C 0.2592(7) 0.4899(5) 0.3869(5) 0.077(2) Uani 1 1 d .
H11 H 0.2586 0.5398 0.3428 0.092 Uiso 1 1 calc R
C12 C 0.3391(7) 0.4757(6) 0.4396(7) 0.080(3) Uani 1 1 d .
H12 H 0.3936 0.5149 0.4319 0.096 Uiso 1 1 calc R
C13 C 0.3387(5) 0.4032(5) 0.5042(5) 0.0772(19) Uani 1 1 d .
H13 H 0.3936 0.3937 0.5414 0.093 Uiso 1 1 calc R
C14 C 0.2614(5) 0.3444(4) 0.5164(4) 0.0623(16) Uani 1 1 d .
H14 H 0.2635 0.2944 0.5605 0.075 Uiso 1 1 calc R
C15 C -0.0182(5) 0.2266(6) 0.2216(5) 0.0467(18) Uani 1 1 d .
C16 C -0.0243(5) 0.1223(5) 0.2278(6) 0.049(2) Uani 1 1 d .
C17 C -0.0849(5) 0.0958(5) 0.3017(5) 0.0512(17) Uani 1 1 d .
C18 C -0.1152(3) 0.1862(12) 0.3476(3) 0.0490(19) Uani 1 1 d .
C19 C -0.0769(5) 0.2633(5) 0.2974(5) 0.0492(16) Uani 1 1 d .
C20 C 0.0318(7) 0.2849(12) 0.1486(6) 0.076(4) Uani 1 1 d .
H20A H 0.0258 0.3526 0.1635 0.113 Uiso 1 1 calc R
H20B H 0.0026 0.2726 0.0883 0.113 Uiso 1 1 calc R
H20C H 0.0993 0.2675 0.1466 0.113 Uiso 1 1 calc R
C21 C -0.1007(7) 0.3685(7) 0.3157(7) 0.080(2) Uani 1 1 d .
H21A H -0.0656 0.4086 0.2721 0.120 Uiso 1 1 calc R
H21B H -0.0825 0.3851 0.3789 0.120 Uiso 1 1 calc R
H21C H -0.1693 0.3786 0.3076 0.120 Uiso 1 1 calc R
C22 C -0.1854(3) 0.1868(11) 0.4305(4) 0.093(3) Uani 1 1 d .
H22A H -0.1984 0.1214 0.4498 0.140 Uiso 1 1 calc R
H22B H -0.2451 0.2175 0.4120 0.140 Uiso 1 1 calc R
H22C H -0.1570 0.2220 0.4820 0.140 Uiso 1 1 calc R
C23 C -0.1172(6) -0.0030(7) 0.3242(8) 0.087(3) Uani 1 1 d .
H23A H -0.1581 -0.0014 0.3790 0.130 Uiso 1 1 calc R
H23B H -0.0617 -0.0432 0.3364 0.130 Uiso 1 1 calc R
H23C H -0.1531 -0.0289 0.2720 0.130 Uiso 1 1 calc R
C24 C 0.0241(7) 0.0578(10) 0.1563(6) 0.069(3) Uani 1 1 d .
H24A H 0.0604 0.0968 0.1127 0.104 Uiso 1 1 calc R
H24B H -0.0244 0.0216 0.1228 0.104 Uiso 1 1 calc R
H24C H 0.0674 0.0138 0.1878 0.104 Uiso 1 1 calc R
F1 F 0.9304(5) 0.0391(4) 0.8384(5) 0.149(2) Uani 1 1 d .
F2 F 0.8316(3) 0.1670(8) 0.8298(3) 0.1137(16) Uani 1 1 d .
F3 F 0.9208(3) 0.1293(3) 0.7073(3) 0.1086(14) Uani 1 1 d .
F4 F 0.9635(4) 0.1612(10) 0.9190(3) 0.160(3) Uani 1 1 d .
F5 F 0.9599(3) 0.2576(4) 0.7890(4) 0.1062(15) Uani 1 1 d .
F6 F 1.0541(3) 0.1312(4) 0.7939(4) 0.126(2) Uani 1 1 d .
P1 P 0.94317(12) 0.14780(13) 0.81491(13) 0.0674(5) Uani 1 1 d .
S1 S 0.07938(13) 0.05974(11) 0.47115(12) 0.0480(4) Uani 1 1 d .
S2 S 0.06752(13) 0.29364(10) 0.47402(14) 0.0486(4) Uani 1 1 d .
Cl1 Cl 0.20665(6) 0.18011(18) 0.30848(7) 0.0540(2) Uani 1 1 d .
Ir1 Ir 0.041544(8) 0.17731(4) 0.356428(8) 0.03578(6) Uani 1 1 d .

loop_
_atom_site_aniso_label
_atom_site_aniso_U_11
_atom_site_aniso_U_22
_atom_site_aniso_U_33
_atom_site_aniso_U_23
_atom_site_aniso_U_13
_atom_site_aniso_U_12
C1 0.065(4) 0.056(4) 0.066(4) -0.019(3) -0.008(3) -0.003(3)
C2 0.084(6) 0.066(4) 0.086(5) -0.018(4) 0.011(4) 0.003(4)
C3 0.080(6) 0.062(4) 0.106(6) 0.017(4) 0.026(5) 0.013(4)
C4 0.046(4) 0.083(6) 0.100(7) 0.022(5) -0.002(4) 0.011(4)
C5 0.051(3) 0.063(4) 0.064(4) 0.002(3) -0.010(3) -0.006(3)
C6 0.048(4) 0.053(4) 0.052(4) 0.008(3) -0.005(3) -0.004(3)
C7 0.078(4) 0.068(3) 0.041(3) 0.004(2) -0.014(3) -0.003(3)
C8 0.075(4) 0.075(3) 0.046(3) -0.005(3) 0.010(3) -0.008(3)
C9 0.042(3) 0.041(3) 0.048(3) -0.016(2) 0.004(3) -0.005(2)
C10 0.069(4) 0.064(4) 0.055(4) 0.013(3) -0.013(3) 0.001(3)
C11 0.095(7) 0.064(4) 0.070(4) 0.003(3) 0.009(5) -0.023(4)
C12 0.070(5) 0.074(5) 0.096(6) -0.028(5) 0.025(4) -0.029(4)
C13 0.057(4) 0.083(5) 0.092(6) -0.025(4) -0.010(4) -0.014(3)
C14 0.067(4) 0.050(3) 0.070(4) -0.010(3) -0.021(3) -0.002(3)
C15 0.039(3) 0.068(5) 0.033(4) 0.001(3) -0.007(3) -0.001(3)
C16 0.052(4) 0.044(4) 0.050(5) -0.012(3) -0.015(3) -0.002(3)
C17 0.034(3) 0.065(4) 0.054(5) 0.005(3) -0.002(3) -0.016(3)
C18 0.0249(17) 0.074(6) 0.048(2) -0.012(4) -0.0041(15) 0.006(4)
C19 0.045(4) 0.059(4) 0.044(4) 0.004(3) -0.015(3) 0.007(3)
C20 0.081(8) 0.082(8) 0.064(7) 0.020(4) 0.010(3) -0.002(4)
C21 0.080(5) 0.080(6) 0.081(6) -0.018(5) -0.030(4) 0.039(4)
C22 0.044(2) 0.175(8) 0.061(3) 0.024(6) 0.017(2) 0.018(6)
C23 0.065(5) 0.081(6) 0.114(7) 0.017(5) -0.020(5) -0.033(4)
C24 0.084(7) 0.073(6) 0.051(5) -0.026(4) -0.011(4) 0.006(5)
F1 0.155(5) 0.093(4) 0.198(6) 0.053(4) 0.071(4) 0.019(3)
F2 0.074(2) 0.145(4) 0.122(2) 0.021(5) 0.0417(18) 0.003(4)
F3 0.106(3) 0.142(4) 0.078(2) -0.012(2) 0.016(2) -0.037(3)
F4 0.225(6) 0.196(8) 0.060(2) 0.007(5) 0.001(2) 0.048(6)
F5 0.113(4) 0.079(3) 0.126(5) -0.001(3) -0.011(3) -0.012(2)
F6 0.079(3) 0.161(5) 0.137(4) 0.031(3) 0.025(3) 0.020(2)
P1 0.0694(9) 0.0699(13) 0.0630(10) 0.0072(7) 0.0178(7) 0.0127(7)
S1 0.0469(9) 0.0518(9) 0.0452(9) 0.0083(7) -0.0013(8) -0.0048(7)
S2 0.0505(9) 0.0482(9) 0.0471(10) -0.0077(7) 0.0050(8) -0.0105(7)
Cl1 0.0397(4) 0.0649(6) 0.0572(6) -0.0049(13) 0.0097(4) -0.0031(9)
Ir1 0.03269(8) 0.04071(8) 0.03394(8) 0.00104(15) 0.00080(5) -0.00131(18)

loop_
_atom_type_symbol
_atom_type_description
_atom_type_scat_dispersion_real
_atom_type_scat_dispersion_imag
_atom_type_scat_source
C C 0.0033 0.0016 'International Tables Vol C Tables 4.2.6.8 and 6.1.1.4'
H H 0.0000 0.0000 'International Tables Vol C Tables 4.2.6.8 and 6.1.1.4'
F F 0.0171 0.0103 'International Tables Vol C Tables 4.2.6.8 and 6.1.1.4'
P P 0.1023 0.0942 'International Tables Vol C Tables 4.2.6.8 and 6.1.1.4'
S S 0.1246 0.1234 'International Tables Vol C Tables 4.2.6.8 and 6.1.1.4'
Cl Cl 0.1484 0.1585 'International Tables Vol C Tables 4.2.6.8 and 6.1.1.4'
Ir Ir -1.4442 7.9887 'International Tables Vol C Tables 4.2.6.8 and 6.1.1.4'

loop_
_geom_angle_atom_site_label_1
_geom_angle_atom_site_label_2
_geom_angle_atom_site_label_3
_geom_angle
C6 C1 C2 118.9(7)
C6 C1 H1 120.5
C2 C1 H1 120.5
C3 C2 C1 121.6(7)
C3 C2 H2 119.2
C1 C2 H2 119.2
C4 C3 C2 119.3(8)
C4 C3 H3 120.4
C2 C3 H3 120.4
C3 C4 C5 120.9(8)
C3 C4 H4 119.5
C5 C4 H4 119.5
C6 C5 C4 118.5(7)
C6 C5 H5 120.8
C4 C5 H5 120.8
C5 C6 C1 120.7(7)
C5 C6 S1 123.0(5)
C1 C6 S1 116.2(6)
C8 C7 S1 110.0(4)
C8 C7 H7A 109.7
S1 C7 H7A 109.7
C8 C7 H7B 109.7
S1 C7 H7B 109.7
H7A C7 H7B 108.2
C7 C8 S2 112.1(4)
C7 C8 H8A 109.2
S2 C8 H8A 109.2
C7 C8 H8B 109.2
S2 C8 H8B 109.2
H8A C8 H8B 107.9
C10 C9 C14 119.4(6)
C10 C9 S2 115.5(5)
C14 C9 S2 125.0(5)
C9 C10 C11 119.2(7)
C9 C10 H10 120.4
C11 C10 H10 120.4
C12 C11 C10 121.4(7)
C12 C11 H11 119.3
C10 C11 H11 119.3
C11 C12 C13 118.7(8)
C11 C12 H12 120.7
C13 C12 H12 120.7
C14 C13 C12 122.2(7)
C14 C13 H13 118.9
C12 C13 H13 118.9
C13 C14 C9 119.1(6)
C13 C14 H14 120.4
C9 C14 H14 120.4
C19 C15 C16 105.8(9)
C19 C15 C20 126.4(9)
C16 C15 C20 127.7(10)
C19 C15 Ir1 70.5(4)
C16 C15 Ir1 70.1(6)
C20 C15 Ir1 127.3(6)
C17 C16 C15 110.1(8)
C17 C16 C24 128.3(8)
C15 C16 C24 121.4(10)
C17 C16 Ir1 73.0(5)
C15 C16 Ir1 71.3(5)
C24 C16 Ir1 126.0(5)
C16 C17 C18 106.4(7)
C16 C17 C23 126.2(7)
C18 C17 C23 127.2(8)
C16 C17 Ir1 70.1(4)
C18 C17 Ir1 68.6(3)
C23 C17 Ir1 129.3(6)
C19 C18 C17 108.4(4)
C19 C18 C22 129.4(13)
C17 C18 C22 121.9(12)
C19 C18 Ir1 72.2(4)
C17 C18 Ir1 72.2(4)
C22 C18 Ir1 126.0(3)
C18 C19 C15 109.2(8)
C18 C19 C21 124.6(8)
C15 C19 C21 126.1(7)
C18 C19 Ir1 70.7(4)
C15 C19 Ir1 71.1(4)
C21 C19 Ir1 128.2(5)
C15 C20 H20A 109.5
C15 C20 H20B 109.5
H20A C20 H20B 109.5
C15 C20 H20C 109.5
H20A C20 H20C 109.5
H20B C20 H20C 109.5
C19 C21 H21A 109.5
C19 C21 H21B 109.5
H21A C21 H21B 109.5
C19 C21 H21C 109.5
H21A C21 H21C 109.5
H21B C21 H21C 109.5
C18 C22 H22A 109.5
C18 C22 H22B 109.5
H22A C22 H22B 109.5
C18 C22 H22C 109.5
H22A C22 H22C 109.5
H22B C22 H22C 109.5
C17 C23 H23A 109.5
C17 C23 H23B 109.5
H23A C23 H23B 109.5
C17 C23 H23C 109.5
H23A C23 H23C 109.5
H23B C23 H23C 109.5
C16 C24 H24A 109.5
C16 C24 H24B 109.5
H24A C24 H24B 109.5
C16 C24 H24C 109.5
H24A C24 H24C 109.5
H24B C24 H24C 109.5
F4 P1 F1 85.9(6)
F4 P1 F2 91.6(3)
F1 P1 F2 91.3(4)
F4 P1 F6 91.3(3)
F1 P1 F6 90.6(3)
F2 P1 F6 176.6(3)
F4 P1 F5 94.8(5)
F1 P1 F5 177.8(3)
F2 P1 F5 90.7(4)
F6 P1 F5 87.3(3)
F4 P1 F3 177.6(5)
F1 P1 F3 91.7(3)
F2 P1 F3 88.1(3)
F6 P1 F3 89.0(3)
F5 P1 F3 87.6(3)
C6 S1 C7 102.2(3)
C6 S1 Ir1 114.2(2)
C7 S1 Ir1 101.45(19)
C9 S2 C8 105.2(3)
C9 S2 Ir1 114.3(2)
C8 S2 Ir1 104.2(2)
C18 Ir1 C16 63.6(3)
C18 Ir1 C19 37.1(4)
C16 Ir1 C19 63.7(3)
C18 Ir1 C15 63.8(3)
C16 Ir1 C15 38.62(16)
C19 Ir1 C15 38.4(3)
C18 Ir1 C17 39.2(4)
C16 Ir1 C17 36.9(3)
C19 Ir1 C17 63.53(17)
C15 Ir1 C17 63.6(3)
C18 Ir1 S2 98.9(3)
C16 Ir1 S2 154.3(2)
C19 Ir1 S2 90.9(2)
C15 Ir1 S2 117.9(2)
C17 Ir1 S2 135.9(2)
C18 Ir1 S1 107.4(3)
C16 Ir1 S1 115.6(2)
C19 Ir1 S1 143.5(2)
C15 Ir1 S1 154.2(2)
C17 Ir1 S1 93.8(2)
S2 Ir1 S1 86.83(4)
C18 Ir1 Cl1 159.56(14)
C16 Ir1 Cl1 99.4(2)
C19 Ir1 Cl1 126.6(2)
C15 Ir1 Cl1 95.9(2)
C17 Ir1 Cl1 131.3(2)
S2 Ir1 Cl1 92.71(7)
S1 Ir1 Cl1 89.89(7)

loop_
_geom_bond_atom_site_label_1
_geom_bond_atom_site_label_2
_geom_bond_distance
C1 C6 1.361(8)
C1 C2 1.362(10)
C1 H1 0.9300
C2 C3 1.349(12)
C2 H2 0.9300
C3 C4 1.340(11)
C3 H3 0.9300
C4 C5 1.391(10)
C4 H4 0.9300
C5 C6 1.360(9)
C5 H5 0.9300
C6 S1 1.792(8)
C7 C8 1.469(7)
C7 S1 1.864(6)
C7 H7A 0.9700
C7 H7B 0.9700
C8 S2 1.787(6)
C8 H8A 0.9700
C8 H8B 0.9700
C9 C10 1.356(9)
C9 C14 1.396(9)
C9 S2 1.779(7)
C10 C11 1.393(11)
C10 H10 0.9300
C11 C12 1.343(13)
C11 H11 0.9300
C12 C13 1.358(11)
C12 H12 0.9300
C13 C14 1.348(9)
C13 H13 0.9300
C14 H14 0.9300
C15 C19 1.439(11)
C15 C16 1.444(6)
C15 C20 1.480(13)
C15 Ir1 2.191(7)
C16 C17 1.389(11)
C16 C24 1.505(13)
C16 Ir1 2.176(8)
C17 C18 1.467(16)
C17 C23 1.467(12)
C17 Ir1 2.212(7)
C18 C19 1.384(16)
C18 C22 1.522(6)
C18 Ir1 2.164(4)
C19 C21 1.508(11)
C19 Ir1 2.183(7)
C20 H20A 0.9600
C20 H20B 0.9600
C20 H20C 0.9600
C21 H21A 0.9600
C21 H21B 0.9600
C21 H21C 0.9600
C22 H22A 0.9600
C22 H22B 0.9600
C22 H22C 0.9600
C23 H23A 0.9600
C23 H23B 0.9600
C23 H23C 0.9600
C24 H24A 0.9600
C24 H24B 0.9600
C24 H24C 0.9600
F1 P1 1.545(6)
F2 P1 1.572(4)
F3 P1 1.579(5)
F4 P1 1.515(5)
F5 P1 1.574(6)
F6 P1 1.572(4)
S1 Ir1 2.3559(18)
S2 Ir1 2.3422(18)
Cl1 Ir1 2.3712(9)

loop_
_geom_torsion_atom_site_label_1
_geom_torsion_atom_site_label_2
_geom_torsion_atom_site_label_3
_geom_torsion_atom_site_label_4
_geom_torsion
C6 C1 C2 C3 3.7(12)
C1 C2 C3 C4 -3.4(13)
C2 C3 C4 C5 2.4(13)
C3 C4 C5 C6 -1.7(12)
C4 C5 C6 C1 1.9(10)
C4 C5 C6 S1 176.1(6)
C2 C1 C6 C5 -2.9(11)
C2 C1 C6 S1 -177.4(6)
S1 C7 C8 S2 -57.7(4)
C14 C9 C10 C11 -1.1(10)
S2 C9 C10 C11 176.5(6)
C9 C10 C11 C12 0.8(11)
C10 C11 C12 C13 -0.6(12)
C11 C12 C13 C14 0.8(12)
C12 C13 C14 C9 -1.2(11)
C10 C9 C14 C13 1.4(10)
S2 C9 C14 C13 -176.0(5)
C19 C15 C16 C17 1.2(11)
C20 C15 C16 C17 -174.6(7)
Ir1 C15 C16 C17 63.1(6)
C19 C15 C16 C24 176.8(6)
C20 C15 C16 C24 1.0(16)
Ir1 C15 C16 C24 -121.3(8)
C19 C15 C16 Ir1 -61.9(5)
C20 C15 C16 Ir1 122.3(9)
C15 C16 C17 C18 -2.7(10)
C24 C16 C17 C18 -177.9(7)
Ir1 C16 C17 C18 59.3(4)
C15 C16 C17 C23 173.2(8)
C24 C16 C17 C23 -2.0(14)
Ir1 C16 C17 C23 -124.8(8)
C15 C16 C17 Ir1 -62.0(7)
C24 C16 C17 Ir1 122.8(8)
C16 C17 C18 C19 3.2(6)
C23 C17 C18 C19 -172.6(9)
Ir1 C17 C18 C19 63.5(3)
C16 C17 C18 C22 177.9(5)
C23 C17 C18 C22 2.1(10)
Ir1 C17 C18 C22 -121.8(5)
C16 C17 C18 Ir1 -60.3(5)
C23 C17 C18 Ir1 123.9(8)
C17 C18 C19 C15 -2.6(5)
C22 C18 C19 C15 -176.7(5)
Ir1 C18 C19 C15 61.0(5)
C17 C18 C19 C21 172.8(8)
C22 C18 C19 C21 -1.3(10)
Ir1 C18 C19 C21 -123.6(7)
C17 C18 C19 Ir1 -63.5(4)
C22 C18 C19 Ir1 122.3(5)
C16 C15 C19 C18 0.9(9)
C20 C15 C19 C18 176.8(7)
Ir1 C15 C19 C18 -60.7(4)
C16 C15 C19 C21 -174.4(7)
C20 C15 C19 C21 1.5(13)
Ir1 C15 C19 C21 124.0(8)
C16 C15 C19 Ir1 61.6(6)
C20 C15 C19 Ir1 -122.5(8)
C5 C6 S1 C7 5.9(6)
C1 C6 S1 C7 -179.7(6)
C5 C6 S1 Ir1 114.5(5)
C1 C6 S1 Ir1 -71.1(6)
C8 C7 S1 C6 162.9(4)
C8 C7 S1 Ir1 44.8(4)
C10 C9 S2 C8 -167.7(5)
C14 C9 S2 C8 9.7(6)
C10 C9 S2 Ir1 78.5(6)
C14 C9 S2 Ir1 -104.0(5)
C7 C8 S2 C9 -80.6(5)
C7 C8 S2 Ir1 40.0(4)
C19 C18 Ir1 C16 -80.5(4)
C17 C18 Ir1 C16 36.4(4)
C22 C18 Ir1 C16 153.3(15)
C17 C18 Ir1 C19 116.9(3)
C22 C18 Ir1 C19 -126.2(16)
C19 C18 Ir1 C15 -37.2(4)
C17 C18 Ir1 C15 79.7(4)
C22 C18 Ir1 C15 -163.4(15)
C19 C18 Ir1 C17 -116.9(3)
C22 C18 Ir1 C17 116.9(16)
C19 C18 Ir1 S2 79.6(5)
C17 C18 Ir1 S2 -163.6(4)
C22 C18 Ir1 S2 -46.6(14)
C19 C18 Ir1 S1 169.0(4)
C17 C18 Ir1 S1 -74.1(4)
C22 C18 Ir1 S1 42.8(14)
C19 C18 Ir1 Cl1 -44.3(15)
C17 C18 Ir1 Cl1 72.6(14)
C22 C18 Ir1 Cl1 -170.5(7)
C17 C16 Ir1 C18 -38.6(6)
C15 C16 Ir1 C18 80.2(7)
C24 C16 Ir1 C18 -164.0(10)
C17 C16 Ir1 C19 -80.3(4)
C15 C16 Ir1 C19 38.6(5)
C24 C16 Ir1 C19 154.4(9)
C17 C16 Ir1 C15 -118.9(8)
C24 C16 Ir1 C15 115.8(11)
C15 C16 Ir1 C17 118.9(8)
C24 C16 Ir1 C17 -125.4(10)
C17 C16 Ir1 S2 -89.6(6)
C15 C16 Ir1 S2 29.3(10)
C24 C16 Ir1 S2 145.1(8)
C17 C16 Ir1 S1 59.0(5)
C15 C16 Ir1 S1 177.9(5)
C24 C16 Ir1 S1 -66.4(9)
C17 C16 Ir1 Cl1 153.4(4)
C15 C16 Ir1 Cl1 -87.7(5)
C24 C16 Ir1 Cl1 28.1(9)
C15 C19 Ir1 C18 -119.2(7)
C21 C19 Ir1 C18 119.3(9)
C18 C19 Ir1 C16 80.4(6)
C15 C19 Ir1 C16 -38.8(5)
C21 C19 Ir1 C16 -160.3(8)
C18 C19 Ir1 C15 119.2(7)
C21 C19 Ir1 C15 -121.5(10)
C18 C19 Ir1 C17 39.0(5)
C15 C19 Ir1 C17 -80.2(5)
C21 C19 Ir1 C17 158.3(9)
C18 C19 Ir1 S2 -103.6(5)
C15 C19 Ir1 S2 137.1(4)
C21 C19 Ir1 S2 15.6(8)
C18 C19 Ir1 S1 -17.8(7)
C15 C19 Ir1 S1 -137.0(4)
C21 C19 Ir1 S1 101.5(8)
C18 C19 Ir1 Cl1 162.3(4)
C15 C19 Ir1 Cl1 43.1(5)
C21 C19 Ir1 Cl1 -78.4(8)
C19 C15 Ir1 C18 36.0(6)
C16 C15 Ir1 C18 -79.8(7)
C20 C15 Ir1 C18 157.4(11)
C19 C15 Ir1 C16 115.8(8)
C20 C15 Ir1 C16 -122.8(12)
C16 C15 Ir1 C19 -115.8(8)
C20 C15 Ir1 C19 121.4(11)
C19 C15 Ir1 C17 79.9(4)
C16 C15 Ir1 C17 -35.9(5)
C20 C15 Ir1 C17 -158.7(10)
C19 C15 Ir1 S2 -50.3(5)
C16 C15 Ir1 S2 -166.1(5)
C20 C15 Ir1 S2 71.1(9)
C19 C15 Ir1 S1 111.4(5)
C16 C15 Ir1 S1 -4.4(10)
C20 C15 Ir1 S1 -127.2(9)
C19 C15 Ir1 Cl1 -146.5(4)
C16 C15 Ir1 Cl1 97.7(5)
C20 C15 Ir1 Cl1 -25.1(9)
C16 C17 Ir1 C18 117.7(7)
C23 C17 Ir1 C18 -121.3(9)
C18 C17 Ir1 C16 -117.7(7)
C23 C17 Ir1 C16 121.0(9)
C16 C17 Ir1 C19 80.7(5)
C18 C17 Ir1 C19 -37.0(4)
C23 C17 Ir1 C19 -158.3(9)
C16 C17 Ir1 C15 37.6(4)
C18 C17 Ir1 C15 -80.1(5)
C23 C17 Ir1 C15 158.6(9)
C16 C17 Ir1 S2 141.4(4)
C18 C17 Ir1 S2 23.7(6)
C23 C17 Ir1 S2 -97.6(8)
C16 C17 Ir1 S1 -129.2(4)
C18 C17 Ir1 S1 113.1(5)
C23 C17 Ir1 S1 -8.2(8)
C16 C17 Ir1 Cl1 -36.0(5)
C18 C17 Ir1 Cl1 -153.7(4)
C23 C17 Ir1 Cl1 85.0(8)
C9 S2 Ir1 C18 -146.9(4)
C8 S2 Ir1 C18 98.7(4)
C9 S2 Ir1 C16 -102.2(6)
C8 S2 Ir1 C16 143.5(6)
C9 S2 Ir1 C19 -110.5(3)
C8 S2 Ir1 C19 135.2(3)
C9 S2 Ir1 C15 -81.9(3)
C8 S2 Ir1 C15 163.7(3)
C9 S2 Ir1 C17 -161.8(4)
C8 S2 Ir1 C17 83.8(4)
C9 S2 Ir1 S1 105.9(3)
C8 S2 Ir1 S1 -8.4(2)
C9 S2 Ir1 Cl1 16.2(3)
C8 S2 Ir1 Cl1 -98.1(2)
C6 S1 Ir1 C18 136.8(4)
C7 S1 Ir1 C18 -114.1(4)
C6 S1 Ir1 C16 68.2(3)
C7 S1 Ir1 C16 177.4(3)
C6 S1 Ir1 C19 147.9(4)
C7 S1 Ir1 C19 -103.0(4)
C6 S1 Ir1 C15 71.3(6)
C7 S1 Ir1 C15 -179.6(5)
C6 S1 Ir1 C17 99.3(3)
C7 S1 Ir1 C17 -151.6(3)
C6 S1 Ir1 S2 -124.9(3)
C7 S1 Ir1 S2 -15.8(2)
C6 S1 Ir1 Cl1 -32.2(2)
C7 S1 Ir1 Cl1 77.0(2)
